data_9014048
loop_
_publ_author_name
'Hewat, A. W.'

_publ_section_title
;
 Neutron powder profile refinement of ferroelectric and
 antiferroelectric crystal structures: sodium niobate at 22 deg C
;
_journal_name_full Ferroelectrics
_journal_page_first 83
_journal_page_last 85
_journal_paper_doi 10.1080/00150197408237955
_journal_volume 7
_journal_year 1974
_chemical_compound_source Synthetic
_chemical_formula_sum 'Na Nb O3'
_chemical_name_mineral Lueshite
_space_group_IT_number 57
_symmetry_space_group_name_Hall '-P 2a 2ab'
_symmetry_space_group_name_H-M 'P b m a'
_cell_angle_alpha 90
_cell_angle_beta 90
_cell_angle_gamma 90
_cell_length_a 5.5679
_cell_length_b 15.5156
_cell_length_c 5.5029
_cell_formula_units_Z 8
_cell_volume 475.392
_database_code_amcsd 0018686
_exptl_crystal_density_diffrn 4.580
_cod_original_formula_sum 'Nb Na O3'
_cod_database_code 9014048

loop_
_space_group_symop_operation_xyz
x,y,z
1/2-x,1/2+y,z
1/2+x,1/2-y,-z
1/2+x,y,-z
1/2-x,-y,z
x,1/2-y,z
-x,1/2+y,-z
-x,-y,-z

loop_
_atom_site_aniso_label
_atom_site_aniso_U_11
_atom_site_aniso_U_22
_atom_site_aniso_U_33
_atom_site_aniso_U_12
_atom_site_aniso_U_13
_atom_site_aniso_U_23
Nb1 0.00507 0.00887 0.00507 0.00000 0.00000 0.00000
Na1 0.01266 0.02027 0.01267 0.00000 0.00000 0.00000
Na2 0.01266 0.02027 0.01267 0.00000 0.00000 0.00000
O1 0.01520 0.01140 0.01520 0.00000 0.00000 0.00000
O2 0.01520 0.01140 0.01520 0.00000 0.00000 0.00000
O3 0.00760 0.01520 0.00760 0.00000 0.00000 0.00000
O4 0.00760 0.01520 0.00760 0.00000 0.00000 0.00000

loop_
_atom_site_label
_atom_site_fract_x
_atom_site_fract_y
_atom_site_fract_z
Nb1 0.27050 0.12310 0.24700
Na1 0.75000 0.00000 0.25700
Na2 0.78100 0.25000 0.25400
O1 0.25000 0.00000 0.30400
O2 0.23200 0.25000 0.18000
O3 0.02500 0.14100 0.53300
O4 0.45600 0.10900 -0.03600

loop_
_cod_related_entry_id
_cod_related_entry_database
_cod_related_entry_code
1 AMCSD 0018686
